data_4331140
loop_
_publ_author_name
'Brendan J. Liddle'
'Sarath Wanniarachchi'
'Jeewantha S. Hewage'
'Sergey V. Lindeman'
'Brian Bennett'
'James R. Gardinier'

_publ_contact_author_name
;
;
_publ_section_title
;
 Electronic Communication Across Diamagnetic Metal Bridges: A Homoleptic
 Gallium(III) Complex of a Redox-Active Diarylamido-Based Ligand and Its
 Oxidized Derivatives
;
_journal_name_full 'Inorganic Chemistry'
_journal_page_first 12720
_journal_page_last 12728
_journal_paper_doi 10.1021/ic301437f
_journal_volume 51
_journal_year 2012
_chemical_formula_moiety 'Cl6 Sb, C40 H36 Ga N10, 2.33(C H2 Cl2), 2(F6 P), C7 H8'
_chemical_formula_sum 'C49.33 H48.66 Cl10.66 F12 Ga N10 P2 Sb'
_chemical_formula_weight 1640.80
_chemical_name_systematic
;
 ? 
;
_space_group_crystal_system orthorhombic
_space_group_IT_number 61
_space_group_name_Hall '-P 2ac 2ab'
_space_group_name_H-M_alt 'P b c a'
_symmetry_space_group_name_Hall '-P 2ac 2ab'
_symmetry_space_group_name_H-M 'P b c a'
_atom_sites_solution_hydrogens geom
_atom_sites_solution_primary direct
_atom_sites_solution_secondary difmap
_audit_creation_date 2012-05-06
_audit_creation_method
;
  Olex2 1.1
  (compiled 2011.11.01 svn.r2039, GUI svn.r3906)
;
_cell_angle_alpha 90.00
_cell_angle_beta 90.00
_cell_angle_gamma 90.00
_cell_formula_units_Z 8
_cell_length_a 17.5543(5)
_cell_length_b 24.9500(6)
_cell_length_c 29.1682(8)
_cell_measurement_reflns_used 5460
_cell_measurement_temperature 100(2)
_cell_measurement_theta_max 59
_cell_measurement_theta_min 3
_cell_volume 12775.1(6)
_computing_cell_refinement 'SAINT v7.23A (Bruker, 2005)'
_computing_data_collection 'APEX2 v2.1-4 (Bruker, 2007)'
_computing_data_reduction 'SADABS-2004/1 (Bruker, 2005)'
_computing_molecular_graphics
;
O. V. Dolomanov, L. J. Bourhis, R. J. Gildea, J. A. K. Howard and H. Puschmann,
OLEX2: a complete structure solution, refinement and analysis program.
J. Appl. Cryst. (2009). 42, 339-341.
;
_computing_publication_material
;
O. V. Dolomanov, L. J. Bourhis, R. J. Gildea, J. A. K. Howard and H. Puschmann,
OLEX2: a complete structure solution, refinement and analysis program.
J. Appl. Cryst. (2009). 42, 339-341.
;
_computing_structure_refinement
;
olex2.refine (L.J. Bourhis, O.V. Dolomanov, R.J. Gildea, J.A.K. Howard,
H. Puschmann, in preparation, 2011)
;
_computing_structure_solution 'XS/SHELXTL v6.12 (Bruker, 2001)'
_diffrn_ambient_temperature 100(2)
_diffrn_measured_fraction_theta_full 0.978
_diffrn_measured_fraction_theta_max 0.978
_diffrn_measurement_device_type 'Bruker APEX2 CCD detector'
_diffrn_measurement_method '\w scans'
_diffrn_radiation_monochromator graphite
_diffrn_radiation_type CuK\a
_diffrn_radiation_wavelength 1.54178
_diffrn_reflns_av_R_equivalents 0.0813
_diffrn_reflns_av_unetI/netI 0.0439
_diffrn_reflns_limit_h_max 20
_diffrn_reflns_limit_h_min 0
_diffrn_reflns_limit_k_max 30
_diffrn_reflns_limit_k_min 0
_diffrn_reflns_limit_l_max 34
_diffrn_reflns_limit_l_min 0
_diffrn_reflns_number 107137
_diffrn_reflns_theta_full 68.05
_diffrn_reflns_theta_max 68.05
_diffrn_reflns_theta_min 3.03
_diffrn_source 'fine-focus sealed tube'
_exptl_absorpt_coefficient_mu 9.151
_exptl_absorpt_correction_T_max 0.7110
_exptl_absorpt_correction_T_min 0.2619
_exptl_absorpt_correction_type numerical
_exptl_absorpt_process_details
;
 numerical (based on real shape of the crystal) absorption
 correction followed by:
 SADABS. Program for empirical absorption correction of
 area-detector data. University of Goetingen. Germany. 
 Sheldrick, G. M. 1996
;
_exptl_crystal_colour 'dark blue'
_exptl_crystal_density_diffrn 1.706
_exptl_crystal_description plate
_exptl_crystal_F_000 6526
_exptl_crystal_size_max 0.20
_exptl_crystal_size_mid 0.13
_exptl_crystal_size_min 0.04
_refine_diff_density_max 1.786
_refine_diff_density_min -1.279
_refine_diff_density_rms 0.109
_refine_ls_extinction_coef 0.000011(3)
_refine_ls_extinction_expression Fc^*^=kFc[1+0.001xFc^2^\l^3^/sin(2\q)]^-1/4^
_refine_ls_extinction_method SHELXL
_refine_ls_goodness_of_fit_ref 1.062
_refine_ls_hydrogen_treatment constr
_refine_ls_matrix_type full
_refine_ls_number_parameters 790
_refine_ls_number_reflns 11388
_refine_ls_number_restraints 15
_refine_ls_restrained_S_all 1.062
_refine_ls_R_factor_all 0.0853
_refine_ls_R_factor_gt 0.0646
_refine_ls_shift/su_max 0.002
_refine_ls_shift/su_mean 0.000
_refine_ls_structure_factor_coef Fsqd
_refine_ls_weighting_details 'calc w=1/[\s^2^(Fo^2^)+(0.0582P)^2^+68.5615P] where P=(Fo^2^+2Fc^2^)/3'
_refine_ls_weighting_scheme calc
_refine_ls_wR_factor_gt 0.1433
_refine_ls_wR_factor_ref 0.1528
_reflns_number_gt 8807
_reflns_number_total 11388
_reflns_threshold_expression >2sigma(I)
_cod_data_source_file ic301437f_si_002_3.cif
_cod_data_source_block 3_2PF6_SbCl6
_cod_database_code 4331140

loop_
_space_group_symop_id
_space_group_symop_operation_xyz
1 'x, y, z'
2 '-x+1/2, -y, z+1/2'
3 '-x, y+1/2, -z+1/2'
4 'x+1/2, -y+1/2, -z'
5 '-x, -y, -z'
6 'x-1/2, y, -z-1/2'
7 'x, -y-1/2, z-1/2'
8 '-x-1/2, y-1/2, z'

loop_
_atom_site_label
_atom_site_type_symbol
_atom_site_fract_x
_atom_site_fract_y
_atom_site_fract_z
_atom_site_U_iso_or_equiv
_atom_site_adp_type
_atom_site_occupancy
_atom_site_symmetry_multiplicity
_atom_site_calc_flag
_atom_site_refinement_flags
_atom_site_disorder_assembly
_atom_site_disorder_group
Sb1 Sb 0.06579(3) 0.294629(18) 0.207429(14) 0.03722(14) Uani 1 1 d . . .
Cl1 Cl 0.13696(11) 0.21360(7) 0.20543(6) 0.0474(4) Uani 1 1 d . . .
Cl2 Cl -0.00574(11) 0.37509(7) 0.20819(6) 0.0495(5) Uani 1 1 d . . .
Cl3 Cl 0.13715(13) 0.32656(9) 0.14495(7) 0.0646(6) Uani 1 1 d . . .
Cl4 Cl -0.00290(12) 0.26402(7) 0.27157(6) 0.0543(5) Uani 1 1 d . . .
Cl5 Cl -0.02322(13) 0.25685(9) 0.15661(7) 0.0630(6) Uani 1 1 d . . .
Cl6 Cl 0.15745(13) 0.33265(8) 0.25777(8) 0.0631(6) Uani 1 1 d . . .
Ga1 Ga 0.04082(4) 0.25384(3) 0.44819(2) 0.02182(17) Uani 1 1 d . . .
N1 N 0.0521(3) 0.33417(19) 0.45755(15) 0.0251(11) Uani 1 1 d . . .
N11 N -0.0422(3) 0.27171(18) 0.40155(16) 0.0243(10) Uani 1 1 d . . .
N12 N -0.0447(3) 0.31867(18) 0.37724(16) 0.0243(10) Uani 1 1 d . . .
N21 N 0.1228(3) 0.24623(18) 0.49707(15) 0.0228(10) Uani 1 1 d . . .
N22 N 0.1284(3) 0.27989(18) 0.53352(16) 0.0253(11) Uani 1 1 d . . .
N41 N 0.0289(3) 0.17416(18) 0.43992(15) 0.0221(10) Uani 1 1 d . . .
N51 N 0.1232(3) 0.25021(18) 0.39910(16) 0.0252(10) Uani 1 1 d . . .
N52 N 0.1270(3) 0.21238(18) 0.36505(15) 0.0246(11) Uani 1 1 d . . .
N61 N -0.0410(3) 0.24700(18) 0.49751(16) 0.0233(10) Uani 1 1 d . . .
N62 N -0.0474(3) 0.20337(18) 0.52576(16) 0.0233(10) Uani 1 1 d . . .
C1 C 0.0547(3) 0.3687(2) 0.4198(2) 0.0248(12) Uani 1 1 d . . .
C2 C 0.0143(3) 0.3580(2) 0.3789(2) 0.0247(12) Uani 1 1 d . . .
C3 C 0.0244(4) 0.3891(2) 0.3403(2) 0.0292(14) Uani 1 1 d . . .
H3 H -0.0026 0.3807 0.3130 0.035 Uiso 1 1 calc R . .
C4 C 0.0742(4) 0.4331(2) 0.3411(2) 0.0295(14) Uani 1 1 d . . .
C5 C 0.1117(4) 0.4452(2) 0.3824(2) 0.0320(14) Uani 1 1 d . . .
H5 H 0.1431 0.4761 0.3840 0.038 Uiso 1 1 calc R . .
C6 C 0.1039(4) 0.4135(2) 0.4202(2) 0.0293(14) Uani 1 1 d . . .
H6 H 0.1321 0.4216 0.4471 0.035 Uiso 1 1 calc R . .
C7 C 0.0869(4) 0.4661(3) 0.2987(2) 0.0428(17) Uani 1 1 d . . .
H7a H 0.1050 0.5019 0.3074 0.064 Uiso 1 1 calc R . .
H7b H 0.0390 0.4694 0.2817 0.064 Uiso 1 1 calc R . .
H7c H 0.1251 0.4487 0.2792 0.064 Uiso 1 1 calc R . .
C11 C -0.1070(3) 0.2461(2) 0.3919(2) 0.0276(13) Uani 1 1 d . . .
H11 H -0.1209 0.2121 0.4039 0.033 Uiso 1 1 calc R . .
C12 C -0.1514(4) 0.2762(2) 0.3619(2) 0.0296(13) Uani 1 1 d . . .
H12 H -0.1998 0.2669 0.3497 0.036 Uiso 1 1 calc R . .
C13 C -0.1109(3) 0.3217(2) 0.3537(2) 0.0293(13) Uani 1 1 d . . .
H13 H -0.1264 0.3507 0.3347 0.035 Uiso 1 1 calc R . .
C21 C 0.1774(3) 0.2098(2) 0.5023(2) 0.0275(13) Uani 1 1 d . . .
H21 H 0.1869 0.1812 0.4816 0.033 Uiso 1 1 calc R . .
C22 C 0.2181(4) 0.2192(2) 0.5415(2) 0.0333(15) Uani 1 1 d . . .
H22 H 0.2595 0.1987 0.5529 0.040 Uiso 1 1 calc R . .
C23 C 0.1872(4) 0.2641(2) 0.5609(2) 0.0335(15) Uani 1 1 d . . .
H23 H 0.2037 0.2811 0.5883 0.040 Uiso 1 1 calc R . .
C31 C 0.0536(3) 0.3557(2) 0.5011(2) 0.0247(12) Uani 1 1 d . . .
C32 C 0.0822(3) 0.3259(2) 0.53893(19) 0.0245(13) Uani 1 1 d . . .
C33 C 0.0705(4) 0.3450(2) 0.5836(2) 0.0308(14) Uani 1 1 d . . .
H33 H 0.0872 0.3242 0.6089 0.037 Uiso 1 1 calc R . .
C34 C 0.0351(4) 0.3935(3) 0.5916(2) 0.0356(15) Uani 1 1 d . . .
C35 C 0.0112(4) 0.4241(3) 0.5542(2) 0.0349(15) Uani 1 1 d . . .
H35 H -0.0114 0.4582 0.5594 0.042 Uiso 1 1 calc R . .
C36 C 0.0198(3) 0.4056(2) 0.5101(2) 0.0288(13) Uani 1 1 d . . .
H36 H 0.0026 0.4270 0.4852 0.035 Uiso 1 1 calc R . .
C37 C 0.0209(5) 0.4114(3) 0.6398(2) 0.0474(19) Uani 1 1 d . . .
H37a H -0.0322 0.4042 0.6480 0.071 Uiso 1 1 calc R . .
H37b H 0.0311 0.4499 0.6423 0.071 Uiso 1 1 calc R . .
H37c H 0.0547 0.3918 0.6607 0.071 Uiso 1 1 calc R . .
C41 C 0.0269(3) 0.1511(2) 0.39624(19) 0.0242(12) Uani 1 1 d . . .
C42 C 0.0703(3) 0.1717(2) 0.35935(19) 0.0244(12) Uani 1 1 d . . .
C43 C 0.0638(4) 0.1485(2) 0.3163(2) 0.0300(14) Uani 1 1 d . . .
H43 H 0.0935 0.1622 0.2917 0.036 Uiso 1 1 calc R . .
C44 C 0.0148(4) 0.1057(2) 0.3083(2) 0.0329(15) Uani 1 1 d . . .
C45 C -0.0292(4) 0.0872(2) 0.3440(2) 0.0305(14) Uani 1 1 d . . .
H45 H -0.0642 0.0589 0.3386 0.037 Uiso 1 1 calc R . .
C46 C -0.0236(3) 0.1088(2) 0.38704(19) 0.0236(12) Uani 1 1 d . . .
H46 H -0.0544 0.0950 0.4111 0.028 Uiso 1 1 calc R . .
C47 C 0.0100(5) 0.0818(3) 0.2608(2) 0.049(2) Uani 1 1 d . . .
H47a H 0.0541 0.0585 0.2556 0.073 Uiso 1 1 calc R . .
H47b H 0.0099 0.1106 0.2380 0.073 Uiso 1 1 calc R . .
H47c H -0.0369 0.0608 0.2581 0.073 Uiso 1 1 calc R . .
C51 C 0.1870(3) 0.2798(2) 0.3946(2) 0.0262(13) Uani 1 1 d . . .
H51 H 0.2007 0.3090 0.4138 0.031 Uiso 1 1 calc R . .
C52 C 0.2293(4) 0.2615(2) 0.3582(2) 0.0328(14) Uani 1 1 d . . .
H52 H 0.2760 0.2761 0.3474 0.039 Uiso 1 1 calc R . .
C53 C 0.1913(4) 0.2184(2) 0.3404(2) 0.0309(14) Uani 1 1 d . . .
H53 H 0.2074 0.1967 0.3154 0.037 Uiso 1 1 calc R . .
C61 C -0.0939(3) 0.2816(2) 0.5116(2) 0.0261(13) Uani 1 1 d . . .
H61 H -0.1020 0.3160 0.4984 0.031 Uiso 1 1 calc R . .
C62 C -0.1359(3) 0.2608(2) 0.5480(2) 0.0283(13) Uani 1 1 d . . .
H62 H -0.1766 0.2774 0.5640 0.034 Uiso 1 1 calc R . .
C63 C -0.1056(3) 0.2111(2) 0.55565(19) 0.0263(13) Uani 1 1 d . . .
H63 H -0.1224 0.1862 0.5781 0.032 Uiso 1 1 calc R . .
C71 C 0.0265(3) 0.1400(2) 0.47693(19) 0.0241(12) Uani 1 1 d . . .
C72 C -0.0021(3) 0.1565(2) 0.52084(19) 0.0214(12) Uani 1 1 d . . .
C73 C 0.0071(3) 0.1241(2) 0.55864(19) 0.0244(12) Uani 1 1 d . . .
H73 H -0.0104 0.1363 0.5876 0.029 Uiso 1 1 calc R . .
C74 C 0.0412(4) 0.0739(2) 0.5555(2) 0.0275(13) Uani 1 1 d . . .
C75 C 0.0673(4) 0.0567(2) 0.5127(2) 0.0281(13) Uani 1 1 d . . .
H75 H 0.0902 0.0224 0.5100 0.034 Uiso 1 1 calc R . .
C76 C 0.0607(3) 0.0882(2) 0.4751(2) 0.0262(13) Uani 1 1 d . . .
H76 H 0.0794 0.0754 0.4465 0.031 Uiso 1 1 calc R . .
C77 C 0.0493(4) 0.0389(2) 0.5973(2) 0.0369(16) Uani 1 1 d . . .
H77a H 0.0054 0.0148 0.5995 0.055 Uiso 1 1 calc R . .
H77b H 0.0519 0.0614 0.6248 0.055 Uiso 1 1 calc R . .
H77c H 0.0961 0.0176 0.5948 0.055 Uiso 1 1 calc R . .
Cl1S Cl 0.39619(11) 0.45672(8) 0.08758(8) 0.0563(5) Uani 1 1 d . . .
Cl2S Cl 0.24219(14) 0.41702(10) 0.09048(10) 0.0790(7) Uani 1 1 d . . .
C1S C 0.3036(4) 0.4658(3) 0.0674(3) 0.051(2) Uani 1 1 d . . .
H1Sa H 0.3033 0.4632 0.0335 0.061 Uiso 1 1 calc R . .
H1Sb H 0.2854 0.5019 0.0761 0.061 Uiso 1 1 calc R . .
Cl3S Cl 0.37444(14) 0.49552(10) 0.33892(10) 0.0794(7) Uani 1 1 d . . .
Cl4S Cl 0.29731(16) 0.39401(9) 0.35407(10) 0.0829(8) Uani 1 1 d . . .
C2S C 0.3337(5) 0.4526(3) 0.3796(3) 0.059(2) Uani 1 1 d . . .
H2Sa H 0.2920 0.4716 0.3957 0.071 Uiso 1 1 calc R . .
H2Sb H 0.3726 0.4427 0.4027 0.071 Uiso 1 1 calc R . .
Cl5S Cl 0.3548(4) 0.4586(3) 0.2071(2) 0.063(2) Uani 0.329(5) 1 d P A 1
Cl6S Cl 0.1905(4) 0.4745(3) 0.1928(2) 0.068(2) Uani 0.329(5) 1 d P A 1
C3S C 0.2669(17) 0.4465(13) 0.2260(11) 0.073(8) Uiso 0.329(5) 1 d P A 1
H3Sa H 0.2627 0.4605 0.2577 0.088 Uiso 0.329(5) 1 calc PR A 1
H3Sb H 0.2596 0.4072 0.2275 0.088 Uiso 0.329(5) 1 calc PR A 1
P1 P 0.28740(9) 0.10347(6) 0.01809(6) 0.0290(3) Uani 1 1 d . . .
F1 F 0.3413(2) 0.14971(13) 0.03870(12) 0.0369(9) Uani 1 1 d . . .
F2 F 0.2430(2) 0.14784(13) -0.01176(13) 0.0382(9) Uani 1 1 d . . .
F3 F 0.3320(2) 0.06002(13) 0.04810(13) 0.0384(9) Uani 1 1 d . . .
F4 F 0.2293(2) 0.11225(16) 0.05929(14) 0.0502(11) Uani 1 1 d . . .
F5 F 0.2348(2) 0.05781(14) -0.00251(15) 0.0498(11) Uani 1 1 d . . .
F6 F 0.3468(2) 0.09509(15) -0.02275(14) 0.0455(10) Uani 1 1 d . . .
P2 P 0.21459(11) 0.58708(7) 0.43234(7) 0.0399(4) Uani 1 1 d . . .
F7 F 0.2766(2) 0.63098(15) 0.41593(14) 0.0467(10) Uani 1 1 d . . .
F8 F 0.2801(2) 0.55223(16) 0.45352(17) 0.0554(12) Uani 1 1 d . . .
F9 F 0.1547(2) 0.54330(15) 0.45025(17) 0.0523(11) Uani 1 1 d . . .
F10 F 0.2222(3) 0.55608(16) 0.38510(16) 0.0637(13) Uani 1 1 d . . .
F11 F 0.1478(3) 0.62254(17) 0.41149(17) 0.0618(13) Uani 1 1 d . . .
F12 F 0.2049(3) 0.61890(15) 0.47968(15) 0.0534(11) Uani 1 1 d . . .
C11S C 0.2120(14) 0.6269(9) 0.2037(8) 0.076(6) Uiso 0.532(11) 1 d PD B 1
C12S C 0.1627(9) 0.6639(6) 0.2212(5) 0.043(4) Uiso 0.532(11) 1 d PD B 1
H12S H 0.1381 0.6892 0.2019 0.051 Uiso 0.532(11) 1 calc PR B 1
C13S C 0.1504(9) 0.6635(6) 0.2660(5) 0.051(4) Uiso 0.532(11) 1 d PD B 1
H13S H 0.1149 0.6893 0.2765 0.061 Uiso 0.532(11) 1 calc PR B 1
C14S C 0.1794(10) 0.6331(7) 0.2978(6) 0.069(5) Uiso 0.532(11) 1 d PD B 1
H14S H 0.1658 0.6372 0.3291 0.083 Uiso 0.532(11) 1 calc PR B 1
C15S C 0.2278(11) 0.5970(8) 0.2847(6) 0.069(5) Uiso 0.532(11) 1 d PD B 1
H15S H 0.2486 0.5731 0.3067 0.083 Uiso 0.532(11) 1 calc PR B 1
C16S C 0.2495(12) 0.5925(10) 0.2398(7) 0.092(7) Uiso 0.532(11) 1 d PD B 1
H16S H 0.2882 0.5678 0.2314 0.110 Uiso 0.532(11) 1 calc PR B 1
C17S C 0.2291(11) 0.6261(8) 0.1594(6) 0.071(5) Uiso 0.532(11) 1 d PD B 1
H17a H 0.1836 0.6166 0.1417 0.106 Uiso 0.532(11) 1 calc PR B 1
H17b H 0.2692 0.5995 0.1538 0.106 Uiso 0.532(11) 1 calc PR B 1
H17c H 0.2471 0.6616 0.1499 0.106 Uiso 0.532(11) 1 calc PR B 1
C21S C 0.2664(17) 0.5430(11) 0.2156(8) 0.107(9) Uiso 0.468(11) 1 d PD B 2
C22S C 0.2544(15) 0.5726(10) 0.1769(8) 0.097(8) Uiso 0.468(11) 1 d PD B 2
H22S H 0.2704 0.5623 0.1471 0.116 Uiso 0.468(11) 1 calc PR B 2
C23S C 0.217(2) 0.6189(13) 0.1864(11) 0.126(14) Uiso 0.468(11) 1 d PD B 2
H23S H 0.2106 0.6395 0.1593 0.151 Uiso 0.468(11) 1 calc PR B 2
C24S C 0.1862(19) 0.6437(11) 0.2211(9) 0.104(10) Uiso 0.468(11) 1 d PD B 2
H24S H 0.1560 0.6752 0.2182 0.125 Uiso 0.468(11) 1 calc PR B 2
C25S C 0.2018(12) 0.6202(8) 0.2612(8) 0.072(6) Uiso 0.468(11) 1 d PD B 2
H25S H 0.1894 0.6362 0.2898 0.087 Uiso 0.468(11) 1 calc PR B 2
C26S C 0.2376(12) 0.5706(8) 0.2580(8) 0.069(6) Uiso 0.468(11) 1 d PD B 2
H26S H 0.2447 0.5519 0.2860 0.083 Uiso 0.468(11) 1 calc PR B 2
C27S C 0.304(3) 0.4959(15) 0.2138(15) 0.26(3) Uiso 0.468(11) 1 d PD B 2
H27a H 0.3293 0.4924 0.1842 0.384 Uiso 0.468(11) 1 calc PR B 2
H27b H 0.2670 0.4665 0.2175 0.384 Uiso 0.468(11) 1 calc PR B 2
H27c H 0.3413 0.4944 0.2386 0.384 Uiso 0.468(11) 1 calc PR B 2

loop_
_atom_site_aniso_label
_atom_site_aniso_U_11
_atom_site_aniso_U_22
_atom_site_aniso_U_33
_atom_site_aniso_U_23
_atom_site_aniso_U_13
_atom_site_aniso_U_12
Sb1 0.0487(3) 0.0369(2) 0.0261(2) 0.00437(18) 0.00365(19) 0.0146(2)
Cl1 0.0608(12) 0.0364(9) 0.0451(9) 0.0053(7) 0.0067(8) 0.0190(8)
Cl2 0.0628(12) 0.0437(10) 0.0420(9) 0.0047(8) 0.0024(9) 0.0245(9)
Cl3 0.0672(14) 0.0661(13) 0.0606(12) 0.0263(10) 0.0275(10) 0.0240(11)
Cl4 0.0738(14) 0.0458(10) 0.0434(10) 0.0101(8) 0.0201(9) 0.0116(9)
Cl5 0.0618(13) 0.0644(13) 0.0627(12) -0.0191(10) -0.0155(10) 0.0119(10)
Cl6 0.0648(14) 0.0559(12) 0.0686(13) -0.0123(10) -0.0194(11) 0.0118(10)
Ga1 0.0265(4) 0.0160(3) 0.0230(3) -0.0004(3) -0.0007(3) 0.0002(3)
N1 0.026(3) 0.027(3) 0.022(2) 0.0011(19) -0.004(2) -0.008(2)
N11 0.031(3) 0.015(2) 0.026(2) 0.0004(19) 0.001(2) 0.001(2)
N12 0.031(3) 0.018(2) 0.024(2) 0.0027(19) 0.000(2) 0.003(2)
N21 0.026(3) 0.020(2) 0.022(2) -0.0006(19) 0.0030(19) -0.003(2)
N22 0.034(3) 0.020(2) 0.021(2) 0.000(2) 0.002(2) 0.002(2)
N41 0.027(3) 0.020(2) 0.020(2) 0.0033(18) -0.001(2) 0.004(2)
N51 0.032(3) 0.017(2) 0.027(2) -0.003(2) -0.003(2) 0.001(2)
N52 0.035(3) 0.020(2) 0.019(2) -0.0005(19) -0.001(2) -0.003(2)
N61 0.026(3) 0.016(2) 0.027(2) 0.0022(19) -0.002(2) 0.002(2)
N62 0.023(3) 0.019(2) 0.027(2) 0.0003(19) 0.000(2) 0.000(2)
C1 0.026(3) 0.017(3) 0.032(3) 0.000(2) 0.001(2) -0.002(2)
C2 0.029(3) 0.017(3) 0.029(3) 0.002(2) 0.000(2) -0.002(2)
C3 0.039(4) 0.019(3) 0.030(3) -0.002(2) -0.004(3) 0.001(3)
C4 0.039(4) 0.017(3) 0.032(3) 0.005(2) 0.001(3) 0.003(3)
C5 0.042(4) 0.015(3) 0.039(4) 0.005(3) -0.001(3) -0.002(3)
C6 0.035(4) 0.023(3) 0.031(3) 0.004(2) -0.005(3) -0.001(3)
C7 0.060(5) 0.028(3) 0.040(4) 0.010(3) -0.004(3) -0.007(3)
C11 0.033(3) 0.020(3) 0.030(3) -0.002(2) -0.004(3) 0.000(3)
C12 0.029(3) 0.029(3) 0.031(3) -0.004(3) -0.003(3) 0.000(3)
C13 0.031(3) 0.027(3) 0.030(3) 0.005(3) -0.004(3) 0.001(3)
C21 0.029(3) 0.019(3) 0.034(3) 0.002(2) 0.000(3) 0.002(2)
C22 0.036(4) 0.026(3) 0.037(4) 0.000(3) -0.009(3) 0.003(3)
C23 0.043(4) 0.027(3) 0.031(3) 0.003(3) -0.013(3) -0.003(3)
C31 0.024(3) 0.022(3) 0.028(3) -0.003(2) -0.001(2) -0.001(2)
C32 0.028(3) 0.020(3) 0.025(3) -0.003(2) 0.002(2) -0.004(2)
C33 0.040(4) 0.030(3) 0.022(3) -0.002(2) 0.001(3) -0.003(3)
C34 0.031(4) 0.040(4) 0.036(4) -0.009(3) 0.007(3) -0.003(3)
C35 0.034(4) 0.031(3) 0.039(4) -0.014(3) -0.003(3) 0.003(3)
C36 0.032(4) 0.020(3) 0.034(3) -0.007(3) -0.002(3) -0.002(2)
C37 0.061(5) 0.045(4) 0.036(4) -0.012(3) 0.006(4) 0.001(4)
C41 0.025(3) 0.022(3) 0.026(3) 0.001(2) -0.002(2) 0.003(2)
C42 0.034(3) 0.016(3) 0.024(3) 0.000(2) -0.002(3) 0.002(2)
C43 0.046(4) 0.021(3) 0.024(3) 0.004(2) -0.002(3) 0.000(3)
C44 0.049(4) 0.026(3) 0.023(3) -0.005(2) -0.009(3) 0.004(3)
C45 0.039(4) 0.017(3) 0.035(3) -0.001(2) -0.007(3) -0.001(3)
C46 0.030(3) 0.015(3) 0.026(3) -0.001(2) -0.003(2) 0.001(2)
C47 0.075(6) 0.042(4) 0.028(4) -0.010(3) -0.005(4) -0.014(4)
C51 0.031(3) 0.019(3) 0.028(3) 0.003(2) 0.001(3) -0.002(2)
C52 0.034(4) 0.030(3) 0.034(3) 0.002(3) 0.008(3) 0.000(3)
C53 0.040(4) 0.026(3) 0.026(3) -0.002(2) 0.007(3) -0.002(3)
C61 0.031(3) 0.020(3) 0.028(3) -0.004(2) 0.000(3) 0.005(2)
C62 0.027(3) 0.023(3) 0.035(3) -0.002(3) 0.002(3) 0.001(2)
C63 0.032(3) 0.024(3) 0.023(3) -0.002(2) 0.003(3) 0.000(3)
C71 0.028(3) 0.018(3) 0.027(3) 0.003(2) -0.003(2) -0.001(2)
C72 0.025(3) 0.013(3) 0.026(3) -0.002(2) -0.001(2) -0.003(2)
C73 0.032(3) 0.019(3) 0.023(3) -0.001(2) 0.002(2) 0.000(2)
C74 0.029(3) 0.021(3) 0.032(3) 0.004(2) -0.001(3) -0.004(2)
C75 0.035(4) 0.018(3) 0.031(3) 0.000(2) -0.003(3) 0.006(3)
C76 0.032(3) 0.022(3) 0.025(3) -0.001(2) 0.002(2) 0.004(2)
C77 0.050(4) 0.025(3) 0.036(3) 0.007(3) 0.001(3) 0.012(3)
Cl1S 0.0405(11) 0.0543(11) 0.0741(13) 0.0086(10) 0.0034(9) 0.0041(9)
Cl2S 0.0535(14) 0.0681(14) 0.116(2) 0.0201(14) -0.0026(13) -0.0133(11)
C1S 0.053(5) 0.038(4) 0.061(5) 0.017(4) -0.006(4) 0.005(4)
Cl3S 0.0621(14) 0.0666(14) 0.110(2) 0.0406(14) 0.0071(13) -0.0021(11)
Cl4S 0.0868(18) 0.0519(12) 0.110(2) -0.0127(13) 0.0273(15) -0.0088(12)
C2S 0.057(5) 0.047(5) 0.074(6) 0.019(4) 0.004(4) -0.006(4)
Cl5S 0.046(4) 0.061(4) 0.084(5) -0.026(3) 0.017(3) 0.001(3)
Cl6S 0.071(5) 0.080(5) 0.054(4) 0.001(3) -0.012(3) -0.003(4)
P1 0.0273(8) 0.0214(7) 0.0385(9) 0.0016(6) -0.0009(7) -0.0009(6)
F1 0.042(2) 0.0249(18) 0.044(2) -0.0055(16) -0.0020(17) -0.0076(16)
F2 0.044(2) 0.0259(18) 0.045(2) 0.0098(16) -0.0054(18) 0.0010(16)
F3 0.036(2) 0.0249(18) 0.054(2) 0.0039(17) -0.0096(18) 0.0045(16)
F4 0.047(3) 0.047(2) 0.057(3) 0.020(2) 0.023(2) 0.0151(19)
F5 0.047(2) 0.0291(19) 0.073(3) 0.0136(19) -0.026(2) -0.0126(18)
F6 0.047(2) 0.042(2) 0.048(2) -0.0078(18) 0.0135(19) 0.0027(19)
P2 0.0363(10) 0.0264(8) 0.0569(11) -0.0085(8) -0.0033(8) -0.0033(7)
F7 0.053(3) 0.037(2) 0.051(2) 0.0004(18) 0.0062(19) -0.0146(19)
F8 0.035(2) 0.037(2) 0.094(3) 0.010(2) -0.001(2) 0.0010(18)
F9 0.036(2) 0.032(2) 0.088(3) -0.007(2) 0.002(2) -0.0043(17)
F10 0.088(4) 0.035(2) 0.067(3) -0.018(2) -0.003(3) -0.013(2)
F11 0.058(3) 0.042(2) 0.086(3) -0.007(2) -0.017(3) 0.006(2)
F12 0.066(3) 0.035(2) 0.060(3) -0.008(2) 0.015(2) -0.009(2)

loop_
_atom_type_symbol
_atom_type_description
_atom_type_scat_dispersion_real
_atom_type_scat_dispersion_imag
_atom_type_scat_source
C C 0.0181 0.0091 'International Tables Vol C Tables 4.2.6.8 and 6.1.1.4'
H H 0.0000 0.0000 'International Tables Vol C Tables 4.2.6.8 and 6.1.1.4'
N N 0.0311 0.0180 'International Tables Vol C Tables 4.2.6.8 and 6.1.1.4'
F F 0.0727 0.0534 'International Tables Vol C Tables 4.2.6.8 and 6.1.1.4'
P P 0.2955 0.4335 'International Tables Vol C Tables 4.2.6.8 and 6.1.1.4'
Cl Cl 0.3639 0.7018 'International Tables Vol C Tables 4.2.6.8 and 6.1.1.4'
Ga Ga -1.2846 0.7763 'International Tables Vol C Tables 4.2.6.8 and 6.1.1.4'
Sb Sb -0.0562 5.8946 'International Tables Vol C Tables 4.2.6.8 and 6.1.1.4'

loop_
_geom_angle_atom_site_label_1
_geom_angle_atom_site_label_2
_geom_angle_atom_site_label_3
_geom_angle
Cl2 Sb1 Cl1 179.08(7)
Cl2 Sb1 Cl6 90.85(7)
Cl3 Sb1 Cl1 89.38(7)
Cl3 Sb1 Cl2 90.15(7)
Cl3 Sb1 Cl4 178.17(9)
Cl3 Sb1 Cl5 90.07(9)
Cl3 Sb1 Cl6 89.02(9)
Cl4 Sb1 Cl1 90.73(6)
Cl4 Sb1 Cl2 89.77(7)
Cl4 Sb1 Cl6 89.15(8)
Cl5 Sb1 Cl1 89.59(7)
Cl5 Sb1 Cl2 89.62(7)
Cl5 Sb1 Cl4 91.76(8)
Cl5 Sb1 Cl6 178.98(8)
Cl6 Sb1 Cl1 89.93(7)
N1 Ga1 N11 86.76(18)
N1 Ga1 N21 85.94(18)
N1 Ga1 N51 93.96(19)
N1 Ga1 N61 93.22(19)
N21 Ga1 N11 172.55(18)
N21 Ga1 N51 89.22(18)
N21 Ga1 N61 89.75(18)
N41 Ga1 N1 179.08(19)
N41 Ga1 N11 93.53(18)
N41 Ga1 N21 93.75(18)
N41 Ga1 N51 86.89(18)
N41 Ga1 N61 85.91(18)
N51 Ga1 N11 92.76(19)
N51 Ga1 N61 172.65(18)
N61 Ga1 N11 89.18(19)
C1 N1 Ga1 120.4(4)
C31 N1 Ga1 120.6(4)
C31 N1 C1 118.9(5)
N12 N11 Ga1 123.7(4)
C11 N11 Ga1 130.1(4)
C11 N11 N12 105.8(5)
N11 N12 C2 123.1(5)
C13 N12 N11 109.8(5)
C13 N12 C2 127.0(5)
N22 N21 Ga1 122.9(4)
C21 N21 Ga1 130.8(4)
C21 N21 N22 106.3(5)
N21 N22 C23 109.6(5)
N21 N22 C32 123.2(5)
C23 N22 C32 127.1(5)
C41 N41 Ga1 121.2(3)
C71 N41 Ga1 121.4(4)
C71 N41 C41 117.3(5)
N52 N51 Ga1 125.0(4)
C51 N51 Ga1 129.4(4)
C51 N51 N52 105.5(5)
N51 N52 C42 122.6(5)
C53 N52 N51 110.5(5)
C53 N52 C42 126.8(5)
N62 N61 Ga1 123.3(3)
C61 N61 Ga1 130.8(4)
C61 N61 N62 105.8(5)
N61 N62 C72 123.1(5)
C63 N62 N61 109.6(4)
C63 N62 C72 127.1(5)
N1 C1 C2 122.1(5)
N1 C1 C6 120.1(5)
C6 C1 C2 117.6(5)
C1 C2 N12 121.5(5)
C3 C2 N12 116.9(5)
C3 C2 C1 121.2(5)
C2 C3 H3 119.8
C2 C3 C4 120.4(6)
C4 C3 H3 119.8
C3 C4 C5 118.3(5)
C3 C4 C7 120.5(6)
C5 C4 C7 121.2(6)
C4 C5 H5 119.3
C6 C5 C4 121.4(6)
C6 C5 H5 119.3
C1 C6 H6 119.6
C5 C6 C1 120.9(6)
C5 C6 H6 119.6
C4 C7 H7a 109.5
C4 C7 H7b 109.5
C4 C7 H7c 109.5
H7a C7 H7b 109.5
H7a C7 H7c 109.5
H7b C7 H7c 109.5
N11 C11 H11 124.7
N11 C11 C12 110.5(5)
C12 C11 H11 124.7
C11 C12 H12 127.2
C13 C12 C11 105.6(6)
C13 C12 H12 127.2
N12 C13 C12 108.2(5)
N12 C13 H13 125.9
C12 C13 H13 125.9
N21 C21 H21 124.6
N21 C21 C22 110.8(5)
C22 C21 H21 124.6
C21 C22 H22 126.9
C23 C22 C21 106.2(6)
C23 C22 H22 126.9
N22 C23 C22 107.2(5)
N22 C23 H23 126.4
C22 C23 H23 126.4
N1 C31 C32 121.2(5)
N1 C31 C36 120.6(5)
C36 C31 C32 117.9(5)
N22 C32 C31 122.7(5)
C33 C32 N22 117.7(5)
C33 C32 C31 119.3(5)
C32 C33 H33 119.3
C34 C33 C32 121.5(6)
C34 C33 H33 119.3
C33 C34 C35 119.0(6)
C33 C34 C37 119.7(6)
C35 C34 C37 121.3(6)
C34 C35 H35 119.6
C36 C35 C34 120.9(6)
C36 C35 H35 119.6
C31 C36 H36 119.4
C35 C36 C31 121.2(6)
C35 C36 H36 119.4
C34 C37 H37a 109.5
C34 C37 H37b 109.5
C34 C37 H37c 109.5
H37a C37 H37b 109.5
H37a C37 H37c 109.5
H37b C37 H37c 109.5
N41 C41 C42 121.9(5)
N41 C41 C46 120.0(5)
C46 C41 C42 117.9(5)
C41 C42 N52 122.9(5)
C43 C42 N52 117.3(5)
C43 C42 C41 119.5(5)
C42 C43 H43 119.3
C42 C43 C44 121.5(6)
C44 C43 H43 119.3
C43 C44 C47 119.4(6)
C45 C44 C43 118.6(5)
C45 C44 C47 122.0(6)
C44 C45 H45 119.3
C46 C45 C44 121.4(6)
C46 C45 H45 119.3
C41 C46 H46 119.5
C45 C46 C41 121.1(6)
C45 C46 H46 119.5
C44 C47 H47a 109.5
C44 C47 H47b 109.5
C44 C47 H47c 109.5
H47a C47 H47b 109.5
H47a C47 H47c 109.5
H47b C47 H47c 109.5
N51 C51 H51 125.0
N51 C51 C52 110.1(5)
C52 C51 H51 125.0
C51 C52 H52 126.5
C53 C52 C51 106.9(6)
C53 C52 H52 126.5
N52 C53 C52 107.0(5)
N52 C53 H53 126.5
C52 C53 H53 126.5
N61 C61 H61 124.4
N61 C61 C62 111.2(5)
C62 C61 H61 124.4
C61 C62 H62 127.6
C63 C62 C61 104.9(5)
C63 C62 H62 127.6
N62 C63 C62 108.5(5)
N62 C63 H63 125.8
C62 C63 H63 125.8
N41 C71 C72 122.2(5)
N41 C71 C76 121.2(5)
C76 C71 C72 116.2(5)
N62 C72 C71 121.4(5)
C73 C72 N62 117.9(5)
C73 C72 C71 120.3(5)
C72 C73 H73 119.1
C72 C73 C74 121.8(5)
C74 C73 H73 119.1
C73 C74 C75 118.4(5)
C73 C74 C77 120.7(5)
C75 C74 C77 120.9(5)
C74 C75 H75 119.4
C76 C75 C74 121.2(5)
C76 C75 H75 119.4
C71 C76 H76 119.0
C75 C76 C71 122.1(5)
C75 C76 H76 119.0
C74 C77 H77a 109.5
C74 C77 H77b 109.5
C74 C77 H77c 109.5
H77a C77 H77b 109.5
H77a C77 H77c 109.5
H77b C77 H77c 109.5
Cl1S C1S Cl2S 110.7(4)
Cl1S C1S H1Sa 109.5
Cl1S C1S H1Sb 109.5
Cl2S C1S H1Sa 109.5
Cl2S C1S H1Sb 109.5
H1Sa C1S H1Sb 108.1
Cl3S C2S Cl4S 111.6(5)
Cl3S C2S H2Sa 109.3
Cl3S C2S H2Sb 109.3
Cl4S C2S H2Sa 109.3
Cl4S C2S H2Sb 109.3
H2Sa C2S H2Sb 108.0
Cl5S C3S Cl6S 116.3(18)
Cl5S C3S H3Sa 108.2
Cl5S C3S H3Sb 108.2
Cl6S C3S H3Sa 108.2
Cl6S C3S H3Sb 108.2
H3Sa C3S H3Sb 107.4
F1 P1 F2 89.6(2)
F3 P1 F1 89.6(2)
F3 P1 F2 179.3(2)
F4 P1 F1 89.8(2)
F4 P1 F2 90.2(2)
F4 P1 F3 89.7(2)
F4 P1 F6 179.0(3)
F5 P1 F1 179.6(3)
F5 P1 F2 90.4(2)
F5 P1 F3 90.3(2)
F5 P1 F4 90.7(3)
F5 P1 F6 90.2(2)
F6 P1 F1 89.4(2)
F6 P1 F2 90.2(2)
F6 P1 F3 90.0(2)
F8 P2 F7 89.9(2)
F8 P2 F9 88.6(2)
F8 P2 F10 90.6(3)
F8 P2 F11 179.3(3)
F8 P2 F12 90.7(3)
F9 P2 F7 178.0(3)
F10 P2 F7 91.0(2)
F10 P2 F9 90.3(2)
F10 P2 F11 90.0(3)
F10 P2 F12 178.6(3)
F11 P2 F7 90.4(2)
F11 P2 F9 91.1(2)
F11 P2 F12 88.6(3)
F12 P2 F7 89.5(2)
F12 P2 F9 89.3(2)
C12S C11S C16S 113.5(18)
C17S C11S C12S 121.2(18)
C17S C11S C16S 125.0(19)
C11S C12S H12S 121.1
C13S C12S C11S 117.9(16)
C13S C12S H12S 121.1
C12S C13S H13S 114.9
C14S C13S C12S 130.1(16)
C14S C13S H13S 114.9
C13S C14S H14S 121.6
C15S C14S C13S 116.8(17)
C15S C14S H14S 121.6
C14S C15S H15S 119.3
C14S C15S C16S 121.5(19)
C16S C15S H15S 119.3
C11S C16S H16S 120.0
C15S C16S C11S 120(2)
C15S C16S H16S 120.0
C22S C21S C26S 112.2(19)
C27S C21S C22S 121(3)
C27S C21S C26S 126(3)
C21S C22S H22S 124.2
C23S C22S C21S 112(2)
C23S C22S H22S 124.2
C22S C23S H23S 110.1
C24S C23S C22S 140(3)
C24S C23S H23S 110.1
C23S C24S H24S 123.6
C23S C24S C25S 113(2)
C25S C24S H24S 123.6
C24S C25S H25S 122.5
C24S C25S C26S 115(2)
C26S C25S H25S 122.5
C21S C26S H26S 116.0
C25S C26S C21S 128(2)
C25S C26S H26S 116.0
C21S C27S H27a 109.5
C21S C27S H27b 109.5
C21S C27S H27c 109.5
H27a C27S H27b 109.5
H27a C27S H27c 109.5
H27b C27S H27c 109.5

loop_
_geom_bond_atom_site_label_1
_geom_bond_atom_site_label_2
_geom_bond_distance
Sb1 Cl1 2.3773(16)
Sb1 Cl2 2.3681(17)
Sb1 Cl3 2.3505(19)
Sb1 Cl4 2.3532(18)
Sb1 Cl5 2.351(2)
Sb1 Cl6 2.376(2)
Ga1 N1 2.032(5)
Ga1 N11 2.043(5)
Ga1 N21 2.034(5)
Ga1 N41 2.013(5)
Ga1 N51 2.038(5)
Ga1 N61 2.040(5)
N1 C1 1.398(7)
N1 C31 1.380(7)
N11 N12 1.370(6)
N11 C11 1.335(7)
N12 C2 1.428(7)
N12 C13 1.351(8)
N21 N22 1.359(6)
N21 C21 1.329(7)
N22 C23 1.363(8)
N22 C32 1.414(7)
N41 C41 1.399(7)
N41 C71 1.375(7)
N51 N52 1.372(6)
N51 C51 1.347(7)
N52 C42 1.431(7)
N52 C53 1.348(8)
N61 N62 1.370(6)
N61 C61 1.333(7)
N62 C63 1.356(7)
N62 C72 1.421(7)
C2 C1 1.414(8)
C2 C3 1.379(8)
C3 H3 0.9500
C3 C4 1.404(8)
C4 C5 1.405(9)
C4 C7 1.504(8)
C5 H5 0.9500
C5 C6 1.364(8)
C6 C1 1.413(8)
C6 H6 0.9500
C7 H7a 0.9800
C7 H7b 0.9800
C7 H7c 0.9800
C11 H11 0.9500
C11 C12 1.392(8)
C12 H12 0.9500
C12 C13 1.361(9)
C13 H13 0.9500
C21 H21 0.9500
C21 C22 1.369(9)
C22 H22 0.9500
C22 C23 1.366(9)
C23 H23 0.9500
C32 C31 1.422(8)
C32 C33 1.403(8)
C33 H33 0.9500
C33 C34 1.378(9)
C34 C35 1.396(9)
C34 C37 1.497(9)
C35 H35 0.9500
C35 C36 1.376(9)
C36 C31 1.405(8)
C36 H36 0.9500
C37 H37a 0.9800
C37 H37b 0.9800
C37 H37c 0.9800
C42 C41 1.416(8)
C42 C43 1.387(8)
C43 H43 0.9500
C43 C44 1.391(9)
C44 C45 1.375(9)
C44 C47 1.510(8)
C45 H45 0.9500
C45 C46 1.371(8)
C46 C41 1.402(8)
C46 H46 0.9500
C47 H47a 0.9800
C47 H47b 0.9800
C47 H47c 0.9800
C51 H51 0.9500
C51 C52 1.373(8)
C52 H52 0.9500
C52 C53 1.368(9)
C53 H53 0.9500
C61 H61 0.9500
C61 C62 1.394(8)
C62 H62 0.9500
C62 C63 1.366(8)
C63 H63 0.9500
C72 C71 1.436(8)
C72 C73 1.377(8)
C73 H73 0.9500
C73 C74 1.391(8)
C74 C75 1.398(8)
C74 C77 1.506(8)
C75 H75 0.9500
C75 C76 1.356(8)
C76 C71 1.426(8)
C76 H76 0.9500
C77 H77a 0.9800
C77 H77b 0.9800
C77 H77c 0.9800
Cl1S C1S 1.742(8)
Cl2S C1S 1.759(8)
C1S H1Sa 0.9900
C1S H1Sb 0.9900
Cl3S C2S 1.751(8)
Cl4S C2S 1.761(9)
C2S H2Sa 0.9900
C2S H2Sb 0.9900
Cl5S C3S 1.67(3)
Cl6S C3S 1.79(3)
C3S H3Sa 0.9900
C3S H3Sb 0.9900
P1 F1 1.608(4)
P1 F2 1.610(4)
P1 F3 1.598(4)
P1 F4 1.591(4)
P1 F5 1.585(4)
P1 F6 1.597(4)
P2 F7 1.617(4)
P2 F8 1.568(4)
P2 F9 1.604(4)
P2 F10 1.586(5)
P2 F11 1.590(5)
P2 F12 1.602(4)
C11S C12S 1.36(3)
C11S C16S 1.51(3)
C11S C17S 1.33(3)
C12S H12S 0.9500
C12S C13S 1.323(19)
C13S H13S 0.9500
C13S C14S 1.30(2)
C14S H14S 0.9500
C14S C15S 1.30(2)
C15S H15S 0.9500
C15S C16S 1.366(19)
C16S H16S 0.9500
C17S H17a 0.9800
C17S H17b 0.9800
C17S H17c 0.9800
C21S C22S 1.37(3)
C21S C26S 1.50(3)
C21S C27S 1.34(3)
C22S H22S 0.9500
C22S C23S 1.36(2)
C23S H23S 0.9500
C23S C24S 1.30(2)
C24S H24S 0.9500
C24S C25S 1.34(3)
C25S H25S 0.9500
C25S C26S 1.390(19)
C26S H26S 0.9500
C27S H27a 0.9800
C27S H27b 0.9800
C27S H27c 0.9800

loop_
_geom_torsion_atom_site_label_1
_geom_torsion_atom_site_label_2
_geom_torsion_atom_site_label_3
_geom_torsion_atom_site_label_4
_geom_torsion
Ga1 N1 C1 C2 32.4(7)
Ga1 N1 C1 C6 -141.8(5)
Ga1 N1 C31 C32 29.4(7)
Ga1 N1 C31 C36 -144.0(5)
Ga1 N11 N12 C2 5.9(7)
Ga1 N11 N12 C13 -172.2(4)
Ga1 N11 C11 C12 172.2(4)
Ga1 N21 N22 C23 178.5(4)
Ga1 N21 N22 C32 -5.5(7)
Ga1 N21 C21 C22 -177.6(4)
Ga1 N41 C41 C42 34.5(7)
Ga1 N41 C41 C46 -140.5(4)
Ga1 N41 C71 C72 29.1(7)
Ga1 N41 C71 C76 -143.4(5)
Ga1 N51 N52 C42 2.4(7)
Ga1 N51 N52 C53 -175.1(4)
Ga1 N51 C51 C52 175.9(4)
Ga1 N61 N62 C63 178.3(4)
Ga1 N61 N62 C72 -5.8(7)
Ga1 N61 C61 C62 -177.2(4)
N1 Ga1 N11 N12 27.2(4)
N1 Ga1 N11 C11 -144.1(5)
N1 Ga1 N21 N22 35.4(4)
N1 Ga1 N21 C21 -147.2(5)
N1 Ga1 N41 C41 157(13)
N1 Ga1 N41 C71 -27(13)
N1 Ga1 N51 N52 -153.5(4)
N1 Ga1 N51 C51 32.3(5)
N1 Ga1 N61 N62 -144.6(4)
N1 Ga1 N61 C61 30.8(5)
N11 Ga1 N1 C1 -45.2(4)
N11 Ga1 N1 C31 131.7(4)
N11 Ga1 N21 N22 23.9(17)
N11 Ga1 N21 C21 -158.7(13)
N11 Ga1 N41 C41 48.4(4)
N11 Ga1 N41 C71 -135.1(4)
N11 Ga1 N51 N52 -66.5(4)
N11 Ga1 N51 C51 119.2(5)
N11 Ga1 N61 N62 128.7(4)
N11 Ga1 N61 C61 -55.9(5)
N11 N12 C2 C1 -36.0(8)
N11 N12 C2 C3 150.9(5)
N11 N12 C13 C12 -1.1(7)
N11 C11 C12 C13 -0.3(7)
N12 N11 C11 C12 -0.3(6)
N12 C2 C1 N1 14.8(9)
N12 C2 C1 C6 -170.8(5)
N12 C2 C3 C4 171.8(5)
N21 Ga1 N1 C1 136.3(4)
N21 Ga1 N1 C31 -46.8(4)
N21 Ga1 N11 N12 38.7(17)
N21 Ga1 N11 C11 -132.7(13)
N21 Ga1 N41 C41 -133.2(4)
N21 Ga1 N41 C71 43.3(5)
N21 Ga1 N51 N52 120.6(4)
N21 Ga1 N51 C51 -53.6(5)
N21 Ga1 N61 N62 -58.6(4)
N21 Ga1 N61 C61 116.8(5)
N21 N22 C23 C22 -0.9(7)
N21 N22 C32 C31 -30.8(8)
N21 N22 C32 C33 155.1(5)
N21 C21 C22 C23 -0.8(7)
N22 N21 C21 C22 0.2(7)
N22 C32 C31 N1 17.4(9)
N22 C32 C31 C36 -169.1(5)
N22 C32 C33 C34 171.1(6)
N41 Ga1 N1 C1 -154(13)
N41 Ga1 N1 C31 23(13)
N41 Ga1 N11 N12 -153.7(4)
N41 Ga1 N11 C11 35.0(5)
N41 Ga1 N21 N22 -143.8(4)
N41 Ga1 N21 C21 33.7(5)
N41 Ga1 N51 N52 26.8(4)
N41 Ga1 N51 C51 -147.4(5)
N41 Ga1 N61 N62 35.1(4)
N41 Ga1 N61 C61 -149.5(5)
N51 Ga1 N1 C1 47.3(4)
N51 Ga1 N1 C31 -135.8(4)
N51 Ga1 N11 N12 -66.7(4)
N51 Ga1 N11 C11 122.0(5)
N51 Ga1 N21 N22 129.4(4)
N51 Ga1 N21 C21 -53.2(5)
N51 Ga1 N41 C41 -44.2(4)
N51 Ga1 N41 C71 132.3(5)
N51 Ga1 N61 N62 23.3(17)
N51 Ga1 N61 C61 -161.3(13)
N51 N52 C42 C41 -28.7(8)
N51 N52 C42 C43 157.4(5)
N51 N52 C53 C52 -1.3(7)
N51 C51 C52 C53 -1.6(7)
N52 N51 C51 C52 0.9(6)
N52 C42 C41 N41 8.9(9)
N52 C42 C41 C46 -176.0(5)
N52 C42 C43 C44 174.8(5)
N61 Ga1 N1 C1 -134.2(4)
N61 Ga1 N1 C31 42.7(4)
N61 Ga1 N11 N12 120.4(4)
N61 Ga1 N11 C11 -50.9(5)
N61 Ga1 N21 N22 -57.9(4)
N61 Ga1 N21 C21 119.5(5)
N61 Ga1 N41 C41 137.3(4)
N61 Ga1 N41 C71 -46.2(4)
N61 Ga1 N51 N52 38.7(17)
N61 Ga1 N51 C51 -135.6(14)
N61 N62 C63 C62 -2.0(6)
N61 N62 C72 C71 -29.4(8)
N61 N62 C72 C73 157.4(5)
N61 C61 C62 C63 0.0(7)
N62 N61 C61 C62 -1.2(6)
N62 C72 C71 N41 16.9(8)
N62 C72 C71 C76 -170.3(5)
N62 C72 C73 C74 170.8(5)
C1 N1 C31 C32 -153.6(5)
C1 N1 C31 C36 33.0(8)
C1 C2 C3 C4 -1.3(9)
C2 N12 C13 C12 -179.1(5)
C2 C3 C4 C5 -1.6(9)
C2 C3 C4 C7 178.3(6)
C3 C2 C1 N1 -172.4(6)
C3 C2 C1 C6 2.0(9)
C3 C4 C5 C6 3.9(9)
C4 C5 C6 C1 -3.3(10)
C5 C6 C1 N1 174.8(6)
C5 C6 C1 C2 0.3(9)
C7 C4 C5 C6 -176.0(6)
C11 N11 N12 C2 179.0(5)
C11 N11 N12 C13 0.9(6)
C11 C12 C13 N12 0.8(7)
C13 N12 C2 C1 141.7(6)
C13 N12 C2 C3 -31.4(8)
C21 N21 N22 C23 0.5(6)
C21 N21 N22 C32 176.5(5)
C21 C22 C23 N22 1.0(7)
C23 N22 C32 C31 144.5(6)
C23 N22 C32 C33 -29.6(9)
C31 N1 C1 C2 -144.6(6)
C31 N1 C1 C6 41.2(8)
C31 C32 C33 C34 -3.2(9)
C32 N22 C23 C22 -176.8(6)
C32 C33 C34 C35 -0.5(10)
C32 C33 C34 C37 177.6(6)
C33 C32 C31 N1 -168.6(5)
C33 C32 C31 C36 5.0(8)
C33 C34 C35 C36 2.5(10)
C34 C35 C36 C31 -0.7(10)
C35 C36 C31 N1 170.5(6)
C35 C36 C31 C32 -3.1(9)
C37 C34 C35 C36 -175.6(6)
C41 N41 C71 C72 -154.2(5)
C41 N41 C71 C76 33.3(8)
C41 C42 C43 C44 0.7(9)
C42 N52 C53 C52 -178.6(5)
C42 C43 C44 C45 1.6(9)
C42 C43 C44 C47 -179.8(6)
C43 C42 C41 N41 -177.4(5)
C43 C42 C41 C46 -2.3(8)
C43 C44 C45 C46 -2.3(9)
C44 C45 C46 C41 0.6(9)
C45 C46 C41 N41 176.9(5)
C45 C46 C41 C42 1.7(8)
C47 C44 C45 C46 179.1(6)
C51 N51 N52 C42 177.7(5)
C51 N51 N52 C53 0.3(6)
C51 C52 C53 N52 1.7(7)
C53 N52 C42 C41 148.3(6)
C53 N52 C42 C43 -25.5(8)
C61 N61 N62 C63 1.9(6)
C61 N61 N62 C72 177.8(5)
C61 C62 C63 N62 1.2(7)
C63 N62 C72 C71 145.8(6)
C63 N62 C72 C73 -27.4(8)
C71 N41 C41 C42 -142.1(6)
C71 N41 C41 C46 42.9(7)
C71 C72 C73 C74 -2.5(9)
C72 N62 C63 C62 -177.7(5)
C72 C73 C74 C75 0.7(9)
C72 C73 C74 C77 -179.0(6)
C73 C72 C71 N41 -170.1(5)
C73 C72 C71 C76 2.8(8)
C73 C74 C75 C76 0.8(9)
C74 C75 C76 C71 -0.4(10)
C75 C76 C71 N41 171.6(6)
C75 C76 C71 C72 -1.3(9)
C77 C74 C75 C76 -179.5(6)
C11S C12S C13S C14S 1(3)
C12S C11S C16S C15S 6(3)
C12S C13S C14S C15S -1(3)
C13S C14S C15S C16S 3(3)
C14S C15S C16S C11S -5(3)
C16S C11S C12S C13S -4(3)
C17S C11S C12S C13S -178(2)
C17S C11S C16S C15S 180(2)
C21S C22S C23S C24S -2(7)
C22S C21S C26S C25S 0(4)
C22S C23S C24S C25S 8(7)
C23S C24S C25S C26S -9(4)
C24S C25S C26S C21S 6(4)
C26S C21S C22S C23S -2(4)
C27S C21S C22S C23S -179(4)
C27S C21S C26S C25S 177(4)
